data_4336560
loop_
_publ_author_name
'Daniel J. Meininger'
'Jonathan D. Caranto'
'Hadi D. Arman'
'Zachary J. Tonzetich'

_publ_contact_author_address
;
    Department of Chemistry,
    The University of Texas,
    One UTSA Circle,
    San Antonio, Texas 78249-0698,
    U.S.A.
;
_publ_contact_author_email
;
hadi.arman@utsa.edu
;
_publ_section_title
;
 Studies of Iron(III) Porphyrinates Containing Silanethiolate Ligands
;
_journal_name_full 'Inorganic Chemistry'
_journal_page_first 12468
_journal_page_last 12476
_journal_paper_doi 10.1021/ic401467k
_journal_volume 52
_journal_year 2013
_chemical_formula_moiety '2(C65 H73 Fe N4 S Si), C3 H5'
_chemical_formula_sum 'C133 H151 Fe2 N8 S2 Si2'
_chemical_formula_weight 2093.62
_chemical_name_systematic
; 
 ? 
;
_space_group_IT_number 2
_symmetry_cell_setting triclinic
_symmetry_space_group_name_Hall '-P 1'
_symmetry_space_group_name_H-M 'P -1'
_atom_sites_solution_hydrogens geom
_atom_sites_solution_primary direct
_atom_sites_solution_secondary difmap
_audit_creation_method SHELXL-97
_cell_angle_alpha 110.724(8)
_cell_angle_beta 102.571(7)
_cell_angle_gamma 95.034(7)
_cell_formula_units_Z 1
_cell_length_a 13.4086(5)
_cell_length_b 14.4072(7)
_cell_length_c 17.3566(12)
_cell_measurement_reflns_used 18835
_cell_measurement_temperature 98(2)
_cell_measurement_theta_max 27.6
_cell_measurement_theta_min 3.1
_cell_volume 3010.6(4)
_computing_cell_refinement
;
CrystalClear-SM Expert 2.0 r5 (Rigaku, 2010)
;
_computing_data_collection
;
CrystalClear-SM Expert 2.0 r5 (Rigaku, 2010)
;
_computing_data_reduction
;
CrystalClear-SM Expert 2.0 r5 (Rigaku, 2010)
;
_computing_publication_material 'publCIF (Westrip, 2010)'
_computing_structure_refinement 'SHELXL-97 (Sheldrick, 1997)'
_computing_structure_solution 'SHELXS-97 (Sheldrick, 1990)'
_diffrn_ambient_temperature 98(2)
_diffrn_detector_area_resol_mean 28.5714
_diffrn_measured_fraction_theta_full 0.993
_diffrn_measured_fraction_theta_max 0.993
_diffrn_measurement_device_type
;
Saturn724 (2x2 bin mode)
;
_diffrn_measurement_method \w
_diffrn_radiation_monochromator graphite
_diffrn_radiation_source 'sealed tube'
_diffrn_radiation_type MoK\a
_diffrn_radiation_wavelength 0.71073
_diffrn_reflns_av_R_equivalents 0.0263
_diffrn_reflns_av_sigmaI/netI 0.0443
_diffrn_reflns_limit_h_max 15
_diffrn_reflns_limit_h_min -15
_diffrn_reflns_limit_k_max 16
_diffrn_reflns_limit_k_min -17
_diffrn_reflns_limit_l_max 20
_diffrn_reflns_limit_l_min -18
_diffrn_reflns_number 17753
_diffrn_reflns_reduction_process 'Lp corrections applied'
_diffrn_reflns_theta_full 25.05
_diffrn_reflns_theta_max 25.05
_diffrn_reflns_theta_min 3.08
_diffrn_standards_decay_% <1
_diffrn_standards_interval_count 0
_diffrn_standards_number 0
_exptl_absorpt_coefficient_mu 0.347
_exptl_absorpt_correction_T_max 1.000
_exptl_absorpt_correction_T_min 0.467
_exptl_absorpt_correction_type multi-scan
_exptl_absorpt_process_details 'ABSCOR (Higashi, 1995)'
_exptl_crystal_colour purple
_exptl_crystal_density_diffrn 1.155
_exptl_crystal_description plaetlet
_exptl_crystal_F_000 1117
_exptl_crystal_size_max 0.36
_exptl_crystal_size_mid 0.35
_exptl_crystal_size_min 0.06
_refine_diff_density_max 0.998
_refine_diff_density_min -0.464
_refine_diff_density_rms 0.079
_refine_ls_extinction_method none
_refine_ls_goodness_of_fit_ref 1.018
_refine_ls_hydrogen_treatment constr
_refine_ls_matrix_type full
_refine_ls_number_parameters 676
_refine_ls_number_reflns 10578
_refine_ls_number_restraints 0
_refine_ls_restrained_S_all 1.018
_refine_ls_R_factor_all 0.0603
_refine_ls_R_factor_gt 0.0561
_refine_ls_shift/su_max 0.001
_refine_ls_shift/su_mean 0.000
_refine_ls_structure_factor_coef Fsqd
_refine_ls_weighting_details 'calc w=1/[\s^2^(Fo^2^)+(0.0300P)^2^+10.0000P] where P=(Fo^2^+2Fc^2^)/3'
_refine_ls_weighting_scheme calc
_refine_ls_wR_factor_gt 0.1447
_refine_ls_wR_factor_ref 0.1471
_reflns_number_gt 9592
_reflns_number_total 10578
_reflns_threshold_expression >2sigma(I)
_cod_data_source_file ic401467k_si_002_2.cif
_cod_data_source_block '[Fe(STIPS)(TMP)]'
_cod_original_cell_volume 3010.6(3)
_cod_database_code 4336560

loop_
_symmetry_equiv_pos_as_xyz
'x, y, z'
'-x, -y, -z'

loop_
_atom_site_label
_atom_site_type_symbol
_atom_site_fract_x
_atom_site_fract_y
_atom_site_fract_z
_atom_site_U_iso_or_equiv
_atom_site_adp_type
_atom_site_occupancy
_atom_site_symmetry_multiplicity
_atom_site_calc_flag
_atom_site_refinement_flags
Fe1 Fe 0.69888(3) 0.28769(3) 0.20394(2) 0.01316(12) Uani 1 1 d .
S1 S 0.67562(6) 0.43016(6) 0.30435(5) 0.02502(19) Uani 1 1 d .
Si1 Si 0.66910(6) 0.56843(6) 0.28576(5) 0.01974(19) Uani 1 1 d .
N4 N 0.82690(17) 0.31392(18) 0.16000(15) 0.0156(5) Uani 1 1 d .
N3 N 0.79779(17) 0.24071(17) 0.28738(15) 0.0150(5) Uani 1 1 d .
N2 N 0.58114(17) 0.18650(17) 0.20763(15) 0.0144(5) Uani 1 1 d .
N1 N 0.61065(18) 0.26156(18) 0.08150(15) 0.0154(5) Uani 1 1 d .
C5 C 0.4418(2) 0.1870(2) 0.08902(18) 0.0158(6) Uani 1 1 d .
C32 C 0.9043(2) 0.2705(2) 0.31686(18) 0.0168(6) Uani 1 1 d .
C33 C 0.9667(2) 0.3137(2) 0.27962(18) 0.0168(6) Uani 1 1 d .
C46 C 0.8288(2) 0.3328(2) 0.08809(18) 0.0173(6) Uani 1 1 d .
C18 C 0.5822(2) 0.1487(2) 0.27003(18) 0.0160(6) Uani 1 1 d .
C34 C 1.0828(2) 0.3323(2) 0.31398(18) 0.0172(6) Uani 1 1 d .
C19 C 0.6697(2) 0.1544(2) 0.33346(18) 0.0167(6) Uani 1 1 d .
C30 C 0.8605(2) 0.2015(2) 0.40425(19) 0.0206(6) Uani 1 1 d .
H30A H 0.8622 0.1774 0.4476 0.025 Uiso 1 1 calc R
C48 C 0.7621(2) 0.3311(2) -0.05747(19) 0.0192(6) Uani 1 1 d .
C25 C 0.6458(2) 0.1697(2) 0.4765(2) 0.0232(7) Uani 1 1 d .
C4 C 0.6408(2) 0.2879(2) 0.02002(18) 0.0175(6) Uani 1 1 d .
C8 C 0.1618(2) 0.2175(2) 0.0418(2) 0.0250(7) Uani 1 1 d .
H8A H 0.1231 0.2677 0.0598 0.030 Uiso 1 1 calc R
C39 C 1.1372(2) 0.4256(2) 0.37627(19) 0.0204(6) Uani 1 1 d .
C7 C 0.2680(2) 0.2385(2) 0.07760(18) 0.0184(6) Uani 1 1 d .
C1 C 0.5043(2) 0.2301(2) 0.05149(18) 0.0161(6) Uani 1 1 d .
C47 C 0.7424(2) 0.3197(2) 0.02103(18) 0.0174(6) Uani 1 1 d .
C38 C 1.2451(2) 0.4424(2) 0.3976(2) 0.0256(7) Uani 1 1 d .
H38A H 1.2815 0.5042 0.4390 0.031 Uiso 1 1 calc R
C15 C 0.4794(2) 0.1641(2) 0.15995(18) 0.0155(6) Uani 1 1 d .
C44 C 0.9951(2) 0.3662(2) 0.16291(19) 0.0183(6) Uani 1 1 d .
H44A H 1.0670 0.3855 0.1819 0.022 Uiso 1 1 calc R
C52 C 0.7802(2) 0.2551(3) -0.2003(2) 0.0246(7) Uani 1 1 d .
H52A H 0.7778 0.1974 -0.2475 0.030 Uiso 1 1 calc R
C6 C 0.3265(2) 0.1639(2) 0.04989(18) 0.0169(6) Uani 1 1 d .
C3 C 0.5513(2) 0.2744(2) -0.04833(19) 0.0216(6) Uani 1 1 d .
H3A H 0.5510 0.2869 -0.0974 0.026 Uiso 1 1 calc R
C37 C 1.3004(2) 0.3709(3) 0.3598(2) 0.0277(7) Uani 1 1 d .
C57 C 0.5336(3) 0.5652(3) 0.2228(2) 0.0281(7) Uani 1 1 d .
H57A H 0.4864 0.5228 0.2378 0.034 Uiso 1 1 calc R
C11 C 0.2778(2) 0.0693(2) -0.0129(2) 0.0263(7) Uani 1 1 d .
C35 C 1.1371(2) 0.2566(2) 0.27855(19) 0.0222(6) Uani 1 1 d .
C16 C 0.4161(2) 0.1106(2) 0.19324(19) 0.0185(6) Uani 1 1 d .
H16A H 0.3448 0.0872 0.1722 0.022 Uiso 1 1 calc R
C17 C 0.4792(2) 0.1008(2) 0.26072(19) 0.0199(6) Uani 1 1 d .
H17A H 0.4599 0.0691 0.2948 0.024 Uiso 1 1 calc R
C53 C 0.7584(2) 0.2446(2) -0.12869(19) 0.0207(6) Uani 1 1 d .
C45 C 0.9337(2) 0.3652(2) 0.08980(19) 0.0195(6) Uani 1 1 d .
H45A H 0.9553 0.3822 0.0484 0.023 Uiso 1 1 calc R
C20 C 0.6562(2) 0.1087(2) 0.39667(19) 0.0196(6) Uani 1 1 d .
C31 C 0.9427(2) 0.2462(2) 0.38960(19) 0.0212(6) Uani 1 1 d .
H31A H 1.0117 0.2590 0.4209 0.025 Uiso 1 1 calc R
C12 C 0.3184(2) 0.3419(2) 0.1440(2) 0.0261(7) Uani 1 1 d .
H12A H 0.2662 0.3826 0.1548 0.039 Uiso 1 1 calc R
H12B H 0.3674 0.3731 0.1236 0.039 Uiso 1 1 calc R
H12C H 0.3539 0.3359 0.1960 0.039 Uiso 1 1 calc R
C2 C 0.4677(2) 0.2402(2) -0.02829(19) 0.0201(6) Uani 1 1 d .
H2A H 0.3989 0.2259 -0.0604 0.024 Uiso 1 1 calc R
C43 C 0.9294(2) 0.3321(2) 0.20601(18) 0.0163(6) Uani 1 1 d .
C29 C 0.7697(2) 0.1977(2) 0.34069(18) 0.0167(6) Uani 1 1 d .
C21 C 0.6570(3) 0.0065(3) 0.3767(2) 0.0314(8) Uani 1 1 d .
C58 C 0.5192(3) 0.5121(3) 0.1254(2) 0.0301(7) Uani 1 1 d .
H58A H 0.4497 0.5114 0.0954 0.045 Uiso 1 1 calc R
H58B H 0.5308 0.4441 0.1124 0.045 Uiso 1 1 calc R
H58C H 0.5680 0.5479 0.1081 0.045 Uiso 1 1 calc R
C60 C 0.7680(3) 0.5902(3) 0.2289(2) 0.0295(7) Uani 1 1 d .
H60A H 0.7460 0.5367 0.1716 0.035 Uiso 1 1 calc R
C49 C 0.7867(2) 0.4272(2) -0.0593(2) 0.0223(6) Uani 1 1 d .
C50 C 0.8081(2) 0.4336(3) -0.1319(2) 0.0252(7) Uani 1 1 d .
H50A H 0.8252 0.4970 -0.1329 0.030 Uiso 1 1 calc R
C36 C 1.2448(2) 0.2773(3) 0.3020(2) 0.0275(7) Uani 1 1 d .
H36A H 1.2808 0.2269 0.2782 0.033 Uiso 1 1 calc R
C24 C 0.6381(3) 0.1266(3) 0.5357(2) 0.0315(8) Uani 1 1 d .
H24A H 0.6312 0.1671 0.5888 0.038 Uiso 1 1 calc R
C51 C 0.8051(2) 0.3489(3) -0.2034(2) 0.0260(7) Uani 1 1 d .
C42 C 1.0817(3) 0.5075(2) 0.4189(2) 0.0279(7) Uani 1 1 d .
H42A H 1.0080 0.4838 0.3976 0.042 Uiso 1 1 calc R
H42B H 1.0995 0.5658 0.4068 0.042 Uiso 1 1 calc R
H42C H 1.1021 0.5249 0.4796 0.042 Uiso 1 1 calc R
C10 C 0.1707(3) 0.0514(3) -0.0464(2) 0.0351(8) Uani 1 1 d .
H10A H 0.1380 -0.0115 -0.0881 0.042 Uiso 1 1 calc R
C55 C 0.7311(3) 0.1401(2) -0.1298(2) 0.0260(7) Uani 1 1 d .
H55A H 0.7323 0.0907 -0.1838 0.039 Uiso 1 1 calc R
H55B H 0.6629 0.1312 -0.1216 0.039 Uiso 1 1 calc R
H55C H 0.7807 0.1319 -0.0846 0.039 Uiso 1 1 calc R
C63 C 0.6924(3) 0.6703(3) 0.3959(2) 0.0305(7) Uani 1 1 d .
H63A H 0.6826 0.7333 0.3881 0.037 Uiso 1 1 calc R
C9 C 0.1112(2) 0.1245(3) -0.0196(2) 0.0325(8) Uani 1 1 d .
C54 C 0.7893(3) 0.5221(2) 0.0151(2) 0.0300(7) Uani 1 1 d .
H54A H 0.8075 0.5797 0.0020 0.045 Uiso 1 1 calc R
H54B H 0.8400 0.5252 0.0648 0.045 Uiso 1 1 calc R
H54C H 0.7221 0.5221 0.0260 0.045 Uiso 1 1 calc R
C59 C 0.4975(3) 0.6673(3) 0.2443(2) 0.0340(8) Uani 1 1 d .
H59A H 0.4283 0.6584 0.2097 0.051 Uiso 1 1 calc R
H59B H 0.5434 0.7131 0.2332 0.051 Uiso 1 1 calc R
H59C H 0.4983 0.6945 0.3036 0.051 Uiso 1 1 calc R
C61 C 0.7674(3) 0.6905(3) 0.2158(3) 0.0401(9) Uani 1 1 d .
H61A H 0.8186 0.6985 0.1866 0.060 Uiso 1 1 calc R
H61B H 0.7832 0.7455 0.2704 0.060 Uiso 1 1 calc R
H61C H 0.7000 0.6899 0.1823 0.060 Uiso 1 1 calc R
C40 C 1.0807(3) 0.1549(2) 0.2130(2) 0.0306(8) Uani 1 1 d .
H40A H 1.1302 0.1131 0.1959 0.046 Uiso 1 1 calc R
H40B H 1.0390 0.1630 0.1641 0.046 Uiso 1 1 calc R
H40C H 1.0367 0.1236 0.2372 0.046 Uiso 1 1 calc R
C22 C 0.6492(3) -0.0330(3) 0.4385(3) 0.0404(9) Uani 1 1 d .
H22A H 0.6499 -0.1013 0.4255 0.048 Uiso 1 1 calc R
C64 C 0.6117(3) 0.6483(3) 0.4402(2) 0.0369(8) Uani 1 1 d .
H64A H 0.6249 0.7008 0.4958 0.055 Uiso 1 1 calc R
H64B H 0.6161 0.5847 0.4458 0.055 Uiso 1 1 calc R
H64C H 0.5435 0.6455 0.4067 0.055 Uiso 1 1 calc R
C62 C 0.8776(3) 0.5815(3) 0.2681(3) 0.0362(8) Uani 1 1 d .
H62A H 0.9225 0.5934 0.2351 0.054 Uiso 1 1 calc R
H62B H 0.8781 0.5150 0.2683 0.054 Uiso 1 1 calc R
H62C H 0.9017 0.6304 0.3257 0.054 Uiso 1 1 calc R
C28 C 0.6446(3) 0.2800(3) 0.4986(2) 0.0342(8) Uani 1 1 d .
H28A H 0.6375 0.3101 0.5556 0.051 Uiso 1 1 calc R
H28B H 0.5871 0.2884 0.4591 0.051 Uiso 1 1 calc R
H28C H 0.7083 0.3122 0.4951 0.051 Uiso 1 1 calc R
C41 C 1.4175(3) 0.3937(3) 0.3784(2) 0.0390(9) Uani 1 1 d .
H41A H 1.4431 0.4615 0.4195 0.058 Uiso 1 1 calc R
H41B H 1.4363 0.3867 0.3266 0.058 Uiso 1 1 calc R
H41C H 1.4473 0.3474 0.4010 0.058 Uiso 1 1 calc R
C56 C 0.8285(3) 0.3595(3) -0.2810(2) 0.0362(9) Uani 1 1 d .
H56A H 0.8227 0.2938 -0.3240 0.054 Uiso 1 1 calc R
H56B H 0.8978 0.3963 -0.2658 0.054 Uiso 1 1 calc R
H56C H 0.7799 0.3952 -0.3029 0.054 Uiso 1 1 calc R
C14 C 0.3396(3) -0.0125(3) -0.0442(3) 0.0425(10) Uani 1 1 d .
H14A H 0.2935 -0.0718 -0.0870 0.064 Uiso 1 1 calc R
H14B H 0.3748 -0.0282 0.0028 0.064 Uiso 1 1 calc R
H14C H 0.3898 0.0105 -0.0684 0.064 Uiso 1 1 calc R
C23 C 0.6404(3) 0.0265(3) 0.5182(2) 0.0360(9) Uani 1 1 d .
C27 C 0.6331(4) -0.0180(4) 0.5840(3) 0.0564(13) Uani 1 1 d .
H27A H 0.6363 -0.0885 0.5609 0.085 Uiso 1 1 calc R
H27B H 0.5686 -0.0098 0.5987 0.085 Uiso 1 1 calc R
H27C H 0.6898 0.0160 0.6342 0.085 Uiso 1 1 calc R
C65 C 0.8017(3) 0.6893(3) 0.4549(2) 0.0416(9) Uani 1 1 d .
H65A H 0.8068 0.7419 0.5091 0.062 Uiso 1 1 calc R
H65B H 0.8520 0.7094 0.4294 0.062 Uiso 1 1 calc R
H65C H 0.8148 0.6286 0.4631 0.062 Uiso 1 1 calc R
C13 C -0.0049(3) 0.1046(3) -0.0552(3) 0.0533(12) Uani 1 1 d .
H13A H -0.0318 0.1642 -0.0291 0.080 Uiso 1 1 calc R
H13B H -0.0355 0.0501 -0.0434 0.080 Uiso 1 1 calc R
H13C H -0.0216 0.0869 -0.1159 0.080 Uiso 1 1 calc R
C26 C 0.6655(4) -0.0601(3) 0.2904(3) 0.0516(11) Uani 1 1 d .
H26A H 0.6693 -0.0208 0.2562 0.077 Uiso 1 1 calc R
H26B H 0.6055 -0.1130 0.2628 0.077 Uiso 1 1 calc R
H26C H 0.7270 -0.0892 0.2969 0.077 Uiso 1 1 calc R
C67 C 1.0319(9) -0.0782(10) 0.3100(9) 0.080(3) Uani 0.50 1 d P
H67A H 1.0883 -0.0525 0.2930 0.120 Uiso 0.50 1 calc PR
H67B H 0.9679 -0.0663 0.2807 0.120 Uiso 0.50 1 calc PR
H67C H 1.0285 -0.1494 0.2957 0.120 Uiso 0.50 1 calc PR
C66 C 0.9967(9) -0.0208(10) 0.4584(8) 0.079(4) Uani 0.50 1 d P
H66A H 0.9305 -0.0593 0.4313 0.095 Uiso 0.50 1 calc PR
C68 C 1.0477(11) -0.0300(19) 0.3969(14) 0.152(9) Uani 0.50 1 d P
H68A H 1.1142 0.0086 0.4214 0.182 Uiso 0.50 1 calc PR

loop_
_atom_site_aniso_label
_atom_site_aniso_U_11
_atom_site_aniso_U_22
_atom_site_aniso_U_33
_atom_site_aniso_U_23
_atom_site_aniso_U_13
_atom_site_aniso_U_12
Fe1 0.0099(2) 0.0158(2) 0.0166(2) 0.00972(16) 0.00369(15) 0.00084(15)
S1 0.0344(4) 0.0208(4) 0.0245(4) 0.0111(3) 0.0118(3) 0.0080(3)
Si1 0.0191(4) 0.0186(4) 0.0205(4) 0.0078(3) 0.0029(3) 0.0030(3)
N4 0.0113(11) 0.0206(12) 0.0180(12) 0.0117(10) 0.0035(9) 0.0014(9)
N3 0.0122(11) 0.0175(12) 0.0187(12) 0.0113(10) 0.0040(9) 0.0015(9)
N2 0.0111(11) 0.0158(11) 0.0176(12) 0.0084(10) 0.0039(9) 0.0011(9)
N1 0.0117(11) 0.0190(12) 0.0199(12) 0.0121(10) 0.0051(9) 0.0023(9)
C5 0.0117(13) 0.0156(13) 0.0186(14) 0.0050(11) 0.0040(11) 0.0015(11)
C32 0.0133(14) 0.0188(14) 0.0187(14) 0.0088(12) 0.0030(11) 0.0016(11)
C33 0.0120(14) 0.0191(14) 0.0188(14) 0.0071(12) 0.0035(11) 0.0019(11)
C46 0.0161(14) 0.0196(14) 0.0199(15) 0.0112(12) 0.0063(11) 0.0023(11)
C18 0.0160(14) 0.0153(13) 0.0189(14) 0.0081(11) 0.0071(11) 0.0005(11)
C34 0.0121(14) 0.0251(15) 0.0171(14) 0.0122(12) 0.0035(11) 0.0009(11)
C19 0.0183(14) 0.0141(13) 0.0195(14) 0.0079(11) 0.0065(11) 0.0020(11)
C30 0.0200(15) 0.0264(16) 0.0215(15) 0.0166(13) 0.0051(12) 0.0045(12)
C48 0.0119(13) 0.0289(16) 0.0207(15) 0.0150(13) 0.0035(11) 0.0016(12)
C25 0.0153(14) 0.0329(17) 0.0225(16) 0.0151(14) 0.0026(12) -0.0020(12)
C4 0.0176(14) 0.0196(14) 0.0185(14) 0.0114(12) 0.0046(11) 0.0027(11)
C8 0.0154(15) 0.0274(17) 0.0287(17) 0.0071(14) 0.0046(12) 0.0057(12)
C39 0.0185(15) 0.0245(15) 0.0198(15) 0.0113(13) 0.0050(12) 0.0010(12)
C7 0.0162(14) 0.0216(15) 0.0191(14) 0.0095(12) 0.0059(11) 0.0019(11)
C1 0.0123(13) 0.0171(14) 0.0194(14) 0.0083(12) 0.0032(11) 0.0019(11)
C47 0.0172(14) 0.0200(14) 0.0194(15) 0.0120(12) 0.0066(11) 0.0020(11)
C38 0.0211(16) 0.0275(17) 0.0213(16) 0.0060(13) 0.0008(12) -0.0043(13)
C15 0.0120(13) 0.0146(13) 0.0203(14) 0.0061(11) 0.0063(11) 0.0015(11)
C44 0.0110(13) 0.0221(15) 0.0224(15) 0.0092(12) 0.0057(11) -0.0006(11)
C52 0.0185(15) 0.0326(17) 0.0204(15) 0.0091(13) 0.0044(12) -0.0006(13)
C6 0.0118(14) 0.0216(15) 0.0189(14) 0.0107(12) 0.0033(11) 0.0007(11)
C3 0.0191(15) 0.0286(16) 0.0205(15) 0.0149(13) 0.0032(12) 0.0039(12)
C37 0.0165(15) 0.0381(19) 0.0258(17) 0.0119(15) 0.0027(13) 0.0000(13)
C57 0.0248(17) 0.0291(17) 0.0303(18) 0.0139(14) 0.0040(14) 0.0019(13)
C11 0.0178(15) 0.0234(16) 0.0310(18) 0.0040(14) 0.0044(13) 0.0025(13)
C35 0.0157(15) 0.0263(16) 0.0227(16) 0.0085(13) 0.0038(12) 0.0014(12)
C16 0.0109(13) 0.0198(14) 0.0247(15) 0.0084(12) 0.0065(11) -0.0019(11)
C17 0.0188(15) 0.0206(15) 0.0237(15) 0.0115(12) 0.0089(12) -0.0012(12)
C53 0.0127(14) 0.0279(16) 0.0232(15) 0.0143(13) 0.0026(11) -0.0011(12)
C45 0.0174(14) 0.0239(15) 0.0205(15) 0.0111(12) 0.0087(12) 0.0002(12)
C20 0.0159(14) 0.0223(15) 0.0232(15) 0.0147(13) 0.0027(12) -0.0019(11)
C31 0.0150(14) 0.0292(16) 0.0217(15) 0.0145(13) 0.0017(12) 0.0028(12)
C12 0.0194(15) 0.0245(16) 0.0280(17) 0.0043(14) 0.0039(13) 0.0030(13)
C2 0.0138(14) 0.0270(16) 0.0208(15) 0.0129(13) 0.0007(11) 0.0034(12)
C43 0.0119(13) 0.0175(14) 0.0200(14) 0.0078(12) 0.0046(11) 0.0015(11)
C29 0.0171(14) 0.0174(14) 0.0188(14) 0.0105(12) 0.0052(11) 0.0035(11)
C21 0.0368(19) 0.0245(17) 0.0350(19) 0.0161(15) 0.0076(15) 0.0010(14)
C58 0.0294(18) 0.0312(18) 0.0258(17) 0.0130(14) -0.0022(14) 0.0013(14)
C60 0.0303(18) 0.0250(17) 0.0332(18) 0.0110(14) 0.0098(14) 0.0025(14)
C49 0.0183(15) 0.0271(16) 0.0248(16) 0.0156(13) 0.0043(12) 0.0001(12)
C50 0.0215(16) 0.0310(17) 0.0284(17) 0.0199(14) 0.0052(13) -0.0020(13)
C36 0.0183(16) 0.0319(18) 0.0294(17) 0.0082(14) 0.0063(13) 0.0058(13)
C24 0.0237(17) 0.049(2) 0.0220(16) 0.0199(16) 0.0017(13) -0.0058(15)
C51 0.0176(15) 0.0402(19) 0.0232(16) 0.0188(15) 0.0030(12) -0.0021(13)
C42 0.0263(17) 0.0259(17) 0.0286(17) 0.0070(14) 0.0085(14) 0.0024(13)
C10 0.0187(16) 0.0261(17) 0.040(2) -0.0044(15) -0.0005(14) -0.0024(13)
C55 0.0246(16) 0.0266(17) 0.0271(17) 0.0116(14) 0.0071(13) 0.0001(13)
C63 0.0336(19) 0.0247(17) 0.0271(17) 0.0070(14) 0.0015(14) 0.0035(14)
C9 0.0148(16) 0.0332(19) 0.038(2) 0.0045(15) 0.0007(14) 0.0015(13)
C54 0.039(2) 0.0258(17) 0.0301(18) 0.0164(14) 0.0113(15) 0.0023(14)
C59 0.0298(18) 0.041(2) 0.0341(19) 0.0185(16) 0.0050(15) 0.0127(15)
C61 0.044(2) 0.033(2) 0.050(2) 0.0200(18) 0.0211(18) 0.0049(17)
C40 0.0221(16) 0.0257(17) 0.0366(19) 0.0048(15) 0.0057(14) 0.0032(13)
C22 0.045(2) 0.0298(19) 0.051(2) 0.0287(18) 0.0047(18) -0.0029(16)
C64 0.038(2) 0.042(2) 0.0262(18) 0.0076(16) 0.0063(15) 0.0096(16)
C62 0.0261(18) 0.0325(19) 0.049(2) 0.0132(17) 0.0111(16) 0.0046(15)
C28 0.043(2) 0.0354(19) 0.0252(17) 0.0107(15) 0.0115(15) 0.0093(16)
C41 0.0191(17) 0.054(2) 0.035(2) 0.0116(18) 0.0022(14) -0.0023(16)
C56 0.0346(19) 0.051(2) 0.0252(18) 0.0208(17) 0.0079(15) -0.0052(17)
C14 0.0213(18) 0.0274(18) 0.055(2) -0.0065(17) 0.0014(16) 0.0031(14)
C23 0.0281(18) 0.047(2) 0.038(2) 0.0324(18) -0.0020(15) -0.0103(16)
C27 0.052(3) 0.073(3) 0.052(3) 0.051(2) -0.005(2) -0.019(2)
C65 0.033(2) 0.042(2) 0.033(2) 0.0038(17) -0.0039(16) -0.0024(17)
C13 0.0175(18) 0.045(2) 0.066(3) -0.006(2) -0.0046(18) 0.0036(16)
C26 0.087(3) 0.0217(19) 0.053(3) 0.0155(18) 0.028(2) 0.016(2)
C67 0.062(7) 0.105(10) 0.092(9) 0.047(8) 0.039(7) 0.027(7)
C66 0.056(6) 0.089(9) 0.120(10) 0.063(9) 0.028(8) 0.037(6)
C68 0.045(8) 0.29(3) 0.19(2) 0.15(2) 0.038(10) 0.062(12)

loop_
_atom_type_symbol
_atom_type_description
_atom_type_scat_dispersion_real
_atom_type_scat_dispersion_imag
_atom_type_scat_source
C C 0.0033 0.0016 'International Tables Vol C Tables 4.2.6.8 and 6.1.1.4'
H H 0.0000 0.0000 'International Tables Vol C Tables 4.2.6.8 and 6.1.1.4'
N N 0.0061 0.0033 'International Tables Vol C Tables 4.2.6.8 and 6.1.1.4'
Si Si 0.0817 0.0704 'International Tables Vol C Tables 4.2.6.8 and 6.1.1.4'
S S 0.1246 0.1234 'International Tables Vol C Tables 4.2.6.8 and 6.1.1.4'
Fe Fe 0.3463 0.8444 'International Tables Vol C Tables 4.2.6.8 and 6.1.1.4'

loop_
_geom_angle_atom_site_label_1
_geom_angle_atom_site_label_2
_geom_angle_atom_site_label_3
_geom_angle
_geom_angle_site_symmetry_1
N1 Fe1 N2 86.35(9) .
N1 Fe1 N3 150.09(9) .
N2 Fe1 N3 85.99(9) .
N1 Fe1 N4 85.71(9) .
N2 Fe1 N4 149.38(9) .
N3 Fe1 N4 86.33(9) .
N1 Fe1 S1 112.72(7) .
N2 Fe1 S1 98.37(7) .
N3 Fe1 S1 96.99(7) .
N4 Fe1 S1 111.97(7) .
Si1 S1 Fe1 123.00(4) .
C60 Si1 C63 112.71(16) .
C60 Si1 C57 110.69(16) .
C63 Si1 C57 107.23(15) .
C60 Si1 S1 110.45(11) .
C63 Si1 S1 106.01(12) .
C57 Si1 S1 109.59(11) .
C46 N4 C43 105.8(2) .
C46 N4 Fe1 128.20(18) .
C43 N4 Fe1 125.24(19) .
C29 N3 C32 105.6(2) .
C29 N3 Fe1 126.41(19) .
C32 N3 Fe1 125.91(18) .
C18 N2 C15 105.9(2) .
C18 N2 Fe1 126.83(18) .
C15 N2 Fe1 125.64(18) .
C4 N1 C1 105.8(2) .
C4 N1 Fe1 127.83(19) .
C1 N1 Fe1 125.49(19) .
C15 C5 C1 124.2(3) .
C15 C5 C6 118.1(2) .
C1 C5 C6 117.7(2) .
N3 C32 C33 125.5(3) .
N3 C32 C31 110.1(2) .
C33 C32 C31 124.3(3) .
C32 C33 C43 124.1(3) .
C32 C33 C34 119.2(3) .
C43 C33 C34 116.4(2) .
N4 C46 C47 125.7(3) .
N4 C46 C45 110.1(2) .
C47 C46 C45 124.1(3) .
N2 C18 C19 125.8(2) .
N2 C18 C17 110.0(2) .
C19 C18 C17 124.2(3) .
C35 C34 C39 120.0(3) .
C35 C34 C33 118.6(3) .
C39 C34 C33 121.3(3) .
C29 C19 C18 124.2(3) .
C29 C19 C20 117.3(3) .
C18 C19 C20 118.5(2) .
C31 C30 C29 107.4(3) .
C31 C30 H30A 126.3 .
C29 C30 H30A 126.3 .
C53 C48 C49 119.8(3) .
C53 C48 C47 119.1(3) .
C49 C48 C47 121.0(3) .
C24 C25 C20 118.8(3) .
C24 C25 C28 120.5(3) .
C20 C25 C28 120.7(3) .
N1 C4 C47 126.1(3) .
N1 C4 C3 109.6(2) .
C47 C4 C3 124.2(3) .
C9 C8 C7 122.1(3) .
C9 C8 H8A 118.9 .
C7 C8 H8A 118.9 .
C38 C39 C34 118.4(3) .
C38 C39 C42 119.9(3) .
C34 C39 C42 121.7(3) .
C8 C7 C6 119.1(3) .
C8 C7 C12 119.5(3) .
C6 C7 C12 121.4(3) .
N1 C1 C5 125.7(3) .
N1 C1 C2 109.9(2) .
C5 C1 C2 124.2(3) .
C4 C47 C46 123.6(3) .
C4 C47 C48 118.6(3) .
C46 C47 C48 117.5(2) .
C37 C38 C39 122.6(3) .
C37 C38 H38A 118.7 .
C39 C38 H38A 118.7 .
N2 C15 C5 126.1(3) .
N2 C15 C16 109.9(2) .
C5 C15 C16 124.0(3) .
C45 C44 C43 107.5(2) .
C45 C44 H44A 126.3 .
C43 C44 H44A 126.3 .
C51 C52 C53 121.9(3) .
C51 C52 H52A 119.0 .
C53 C52 H52A 119.0 .
C7 C6 C11 120.1(3) .
C7 C6 C5 118.9(3) .
C11 C6 C5 121.0(3) .
C2 C3 C4 107.4(3) .
C2 C3 H3A 126.3 .
C4 C3 H3A 126.3 .
C38 C37 C36 117.7(3) .
C38 C37 C41 121.7(3) .
C36 C37 C41 120.5(3) .
C59 C57 C58 111.1(3) .
C59 C57 Si1 115.4(2) .
C58 C57 Si1 111.5(2) .
C59 C57 H57A 106.1 .
C58 C57 H57A 106.1 .
Si1 C57 H57A 106.1 .
C10 C11 C6 118.7(3) .
C10 C11 C14 120.2(3) .
C6 C11 C14 121.1(3) .
C36 C35 C34 119.2(3) .
C36 C35 C40 119.6(3) .
C34 C35 C40 121.2(3) .
C17 C16 C15 107.1(2) .
C17 C16 H16A 126.4 .
C15 C16 H16A 126.4 .
C16 C17 C18 107.0(3) .
C16 C17 H17A 126.5 .
C18 C17 H17A 126.5 .
C52 C53 C48 119.2(3) .
C52 C53 C55 119.2(3) .
C48 C53 C55 121.5(3) .
C44 C45 C46 107.0(3) .
C44 C45 H45A 126.5 .
C46 C45 H45A 126.5 .
C21 C20 C25 120.2(3) .
C21 C20 C19 120.0(3) .
C25 C20 C19 119.8(3) .
C30 C31 C32 107.2(3) .
C30 C31 H31A 126.4 .
C32 C31 H31A 126.4 .
C7 C12 H12A 109.5 .
C7 C12 H12B 109.5 .
H12A C12 H12B 109.5 .
C7 C12 H12C 109.5 .
H12A C12 H12C 109.5 .
H12B C12 H12C 109.5 .
C3 C2 C1 107.2(3) .
C3 C2 H2A 126.4 .
C1 C2 H2A 126.4 .
N4 C43 C33 126.6(3) .
N4 C43 C44 109.6(2) .
C33 C43 C44 123.6(3) .
N3 C29 C19 125.7(3) .
N3 C29 C30 109.7(2) .
C19 C29 C30 124.6(3) .
C20 C21 C22 118.6(3) .
C20 C21 C26 120.6(3) .
C22 C21 C26 120.8(3) .
C57 C58 H58A 109.5 .
C57 C58 H58B 109.5 .
H58A C58 H58B 109.5 .
C57 C58 H58C 109.5 .
H58A C58 H58C 109.5 .
H58B C58 H58C 109.5 .
C62 C60 C61 110.5(3) .
C62 C60 Si1 115.2(3) .
C61 C60 Si1 112.1(2) .
C62 C60 H60A 106.1 .
C61 C60 H60A 106.1 .
Si1 C60 H60A 106.1 .
C50 C49 C48 118.7(3) .
C50 C49 C54 119.7(3) .
C48 C49 C54 121.6(3) .
C49 C50 C51 122.6(3) .
C49 C50 H50A 118.7 .
C51 C50 H50A 118.7 .
C37 C36 C35 121.9(3) .
C37 C36 H36A 119.0 .
C35 C36 H36A 119.0 .
C23 C24 C25 122.1(3) .
C23 C24 H24A 118.9 .
C25 C24 H24A 118.9 .
C52 C51 C50 117.7(3) .
C52 C51 C56 121.6(3) .
C50 C51 C56 120.7(3) .
C39 C42 H42A 109.5 .
C39 C42 H42B 109.5 .
H42A C42 H42B 109.5 .
C39 C42 H42C 109.5 .
H42A C42 H42C 109.5 .
H42B C42 H42C 109.5 .
C9 C10 C11 122.0(3) .
C9 C10 H10A 119.0 .
C11 C10 H10A 119.0 .
C53 C55 H55A 109.5 .
C53 C55 H55B 109.5 .
H55A C55 H55B 109.5 .
C53 C55 H55C 109.5 .
H55A C55 H55C 109.5 .
H55B C55 H55C 109.5 .
C64 C63 C65 109.6(3) .
C64 C63 Si1 110.8(2) .
C65 C63 Si1 115.0(3) .
C64 C63 H63A 107.0 .
C65 C63 H63A 107.0 .
Si1 C63 H63A 107.0 .
C8 C9 C10 117.9(3) .
C8 C9 C13 120.1(3) .
C10 C9 C13 121.9(3) .
C49 C54 H54A 109.5 .
C49 C54 H54B 109.5 .
H54A C54 H54B 109.5 .
C49 C54 H54C 109.5 .
H54A C54 H54C 109.5 .
H54B C54 H54C 109.5 .
C57 C59 H59A 109.5 .
C57 C59 H59B 109.5 .
H59A C59 H59B 109.5 .
C57 C59 H59C 109.5 .
H59A C59 H59C 109.5 .
H59B C59 H59C 109.5 .
C60 C61 H61A 109.5 .
C60 C61 H61B 109.5 .
H61A C61 H61B 109.5 .
C60 C61 H61C 109.5 .
H61A C61 H61C 109.5 .
H61B C61 H61C 109.5 .
C35 C40 H40A 109.5 .
C35 C40 H40B 109.5 .
H40A C40 H40B 109.5 .
C35 C40 H40C 109.5 .
H40A C40 H40C 109.5 .
H40B C40 H40C 109.5 .
C23 C22 C21 122.0(3) .
C23 C22 H22A 119.0 .
C21 C22 H22A 119.0 .
C63 C64 H64A 109.5 .
C63 C64 H64B 109.5 .
H64A C64 H64B 109.5 .
C63 C64 H64C 109.5 .
H64A C64 H64C 109.5 .
H64B C64 H64C 109.5 .
C60 C62 H62A 109.5 .
C60 C62 H62B 109.5 .
H62A C62 H62B 109.5 .
C60 C62 H62C 109.5 .
H62A C62 H62C 109.5 .
H62B C62 H62C 109.5 .
C25 C28 H28A 109.5 .
C25 C28 H28B 109.5 .
H28A C28 H28B 109.5 .
C25 C28 H28C 109.5 .
H28A C28 H28C 109.5 .
H28B C28 H28C 109.5 .
C37 C41 H41A 109.5 .
C37 C41 H41B 109.5 .
H41A C41 H41B 109.5 .
C37 C41 H41C 109.5 .
H41A C41 H41C 109.5 .
H41B C41 H41C 109.5 .
C51 C56 H56A 109.5 .
C51 C56 H56B 109.5 .
H56A C56 H56B 109.5 .
C51 C56 H56C 109.5 .
H56A C56 H56C 109.5 .
H56B C56 H56C 109.5 .
C11 C14 H14A 109.5 .
C11 C14 H14B 109.5 .
H14A C14 H14B 109.5 .
C11 C14 H14C 109.5 .
H14A C14 H14C 109.5 .
H14B C14 H14C 109.5 .
C24 C23 C22 118.2(3) .
C24 C23 C27 120.9(4) .
C22 C23 C27 120.8(4) .
C23 C27 H27A 109.5 .
C23 C27 H27B 109.5 .
H27A C27 H27B 109.5 .
C23 C27 H27C 109.5 .
H27A C27 H27C 109.5 .
H27B C27 H27C 109.5 .
C63 C65 H65A 109.5 .
C63 C65 H65B 109.5 .
H65A C65 H65B 109.5 .
C63 C65 H65C 109.5 .
H65A C65 H65C 109.5 .
H65B C65 H65C 109.5 .
C9 C13 H13A 109.5 .
C9 C13 H13B 109.5 .
H13A C13 H13B 109.5 .
C9 C13 H13C 109.5 .
H13A C13 H13C 109.5 .
H13B C13 H13C 109.5 .
C21 C26 H26A 109.5 .
C21 C26 H26B 109.5 .
H26A C26 H26B 109.5 .
C21 C26 H26C 109.5 .
H26A C26 H26C 109.5 .
H26B C26 H26C 109.5 .
C68 C67 H67A 109.5 .
C68 C67 H67B 109.5 .
H67A C67 H67B 109.5 .
C68 C67 H67C 109.5 .
H67A C67 H67C 109.5 .
H67B C67 H67C 109.5 .
C66 C66 C68 145.5(19) 2_756
C66 C66 H66A 107.3 2_756
C68 C66 H66A 107.3 .
C66 C68 C67 140.1(17) .
C66 C68 H68A 110.0 .
C67 C68 H68A 110.0 .

loop_
_geom_bond_atom_site_label_1
_geom_bond_atom_site_label_2
_geom_bond_distance
_geom_bond_site_symmetry_2
Fe1 N1 2.078(2) .
Fe1 N2 2.080(2) .
Fe1 N3 2.081(2) .
Fe1 N4 2.081(2) .
Fe1 S1 2.2726(9) .
S1 Si1 2.1339(11) .
Si1 C60 1.883(4) .
Si1 C63 1.892(3) .
Si1 C57 1.893(3) .
N4 C46 1.373(4) .
N4 C43 1.381(4) .
N3 C29 1.378(4) .
N3 C32 1.380(4) .
N2 C18 1.372(4) .
N2 C15 1.375(4) .
N1 C4 1.377(4) .
N1 C1 1.381(4) .
C5 C15 1.388(4) .
C5 C1 1.394(4) .
C5 C6 1.501(4) .
C32 C33 1.391(4) .
C32 C31 1.429(4) .
C33 C43 1.392(4) .
C33 C34 1.503(4) .
C46 C47 1.396(4) .
C46 C45 1.433(4) .
C18 C19 1.397(4) .
C18 C17 1.436(4) .
C34 C35 1.399(4) .
C34 C39 1.402(4) .
C19 C29 1.389(4) .
C19 C20 1.499(4) .
C30 C31 1.345(4) .
C30 C29 1.436(4) .
C30 H30A 0.9300 .
C48 C53 1.398(4) .
C48 C49 1.408(4) .
C48 C47 1.504(4) .
C25 C24 1.392(4) .
C25 C20 1.399(4) .
C25 C28 1.499(5) .
C4 C47 1.393(4) .
C4 C3 1.436(4) .
C8 C9 1.382(5) .
C8 C7 1.383(4) .
C8 H8A 0.9300 .
C39 C38 1.389(4) .
C39 C42 1.506(4) .
C7 C6 1.396(4) .
C7 C12 1.508(4) .
C1 C2 1.428(4) .
C38 C37 1.382(5) .
C38 H38A 0.9300 .
C15 C16 1.436(4) .
C44 C45 1.348(4) .
C44 C43 1.431(4) .
C44 H44A 0.9300 .
C52 C51 1.386(5) .
C52 C53 1.391(4) .
C52 H52A 0.9300 .
C6 C11 1.398(4) .
C3 C2 1.347(4) .
C3 H3A 0.9300 .
C37 C36 1.386(5) .
C37 C41 1.513(4) .
C57 C59 1.533(5) .
C57 C58 1.548(5) .
C57 H57A 0.9800 .
C11 C10 1.390(5) .
C11 C14 1.512(5) .
C35 C36 1.387(4) .
C35 C40 1.505(4) .
C16 C17 1.347(4) .
C16 H16A 0.9300 .
C17 H17A 0.9300 .
C53 C55 1.511(4) .
C45 H45A 0.9300 .
C20 C21 1.390(4) .
C31 H31A 0.9300 .
C12 H12A 0.9600 .
C12 H12B 0.9600 .
C12 H12C 0.9600 .
C2 H2A 0.9300 .
C21 C22 1.397(5) .
C21 C26 1.502(5) .
C58 H58A 0.9600 .
C58 H58B 0.9600 .
C58 H58C 0.9600 .
C60 C62 1.516(5) .
C60 C61 1.541(5) .
C60 H60A 0.9800 .
C49 C50 1.383(4) .
C49 C54 1.504(5) .
C50 C51 1.388(5) .
C50 H50A 0.9300 .
C36 H36A 0.9300 .
C24 C23 1.370(5) .
C24 H24A 0.9300 .
C51 C56 1.503(4) .
C42 H42A 0.9600 .
C42 H42B 0.9600 .
C42 H42C 0.9600 .
C10 C9 1.387(5) .
C10 H10A 0.9300 .
C55 H55A 0.9600 .
C55 H55B 0.9600 .
C55 H55C 0.9600 .
C63 C64 1.528(5) .
C63 C65 1.532(5) .
C63 H63A 0.9800 .
C9 C13 1.506(5) .
C54 H54A 0.9600 .
C54 H54B 0.9600 .
C54 H54C 0.9600 .
C59 H59A 0.9600 .
C59 H59B 0.9600 .
C59 H59C 0.9600 .
C61 H61A 0.9600 .
C61 H61B 0.9600 .
C61 H61C 0.9600 .
C40 H40A 0.9600 .
C40 H40B 0.9600 .
C40 H40C 0.9600 .
C22 C23 1.382(6) .
C22 H22A 0.9300 .
C64 H64A 0.9600 .
C64 H64B 0.9600 .
C64 H64C 0.9600 .
C62 H62A 0.9600 .
C62 H62B 0.9600 .
C62 H62C 0.9600 .
C28 H28A 0.9600 .
C28 H28B 0.9600 .
C28 H28C 0.9600 .
C41 H41A 0.9600 .
C41 H41B 0.9600 .
C41 H41C 0.9600 .
C56 H56A 0.9600 .
C56 H56B 0.9600 .
C56 H56C 0.9600 .
C14 H14A 0.9600 .
C14 H14B 0.9600 .
C14 H14C 0.9600 .
C23 C27 1.511(5) .
C27 H27A 0.9600 .
C27 H27B 0.9600 .
C27 H27C 0.9600 .
C65 H65A 0.9600 .
C65 H65B 0.9600 .
C65 H65C 0.9600 .
C13 H13A 0.9600 .
C13 H13B 0.9600 .
C13 H13C 0.9600 .
C26 H26A 0.9600 .
C26 H26B 0.9600 .
C26 H26C 0.9600 .
C67 C68 1.38(2) .
C67 H67A 0.9600 .
C67 H67B 0.9600 .
C67 H67C 0.9600 .
C66 C66 1.33(3) 2_756
C66 C68 1.36(2) .
C66 H66A 0.9300 .
C68 H68A 0.9300 .
